data_7052368
loop_
_publ_author_name
'Olivier Jeannin'
'Marc Fourmigu\'e'

_publ_section_title
;
 Perylene salts of unsymmetrical nickel and gold dithiolene complexes
 with 3 &#x2236; 2 stoichiometry: conformational polymorphism and
 strong antiferromagnetic interactions
;
_journal_issue 12
_journal_name_full 'New Journal of Chemistry'
_journal_page_first 1774
_journal_paper_doi 10.1039/b608420f
_journal_volume 30
_journal_year 2006
_chemical_formula_moiety '1.5(C20 H12), C8 F6 N2 Ni S4'
_chemical_formula_sum 'C38 H18 F6 N2 Ni S4'
_chemical_formula_weight 803.49
_chemical_name_common (perylene)1.5,[Ni(tfadt)2]
_chemical_name_systematic
;
?
;
_space_group_IT_number 2
_symmetry_cell_setting triclinic
_symmetry_space_group_name_Hall '-P 1'
_symmetry_space_group_name_H-M 'P -1'
_atom_sites_solution_hydrogens geom
_atom_sites_solution_primary direct
_atom_sites_solution_secondary difmap
_audit_creation_method SHELXL-97
_cell_angle_alpha 113.253(13)
_cell_angle_beta 103.614(14)
_cell_angle_gamma 94.149(14)
_cell_formula_units_Z 2
_cell_length_a 10.8853(14)
_cell_length_b 12.6566(14)
_cell_length_c 13.1882(16)
_cell_measurement_reflns_used 6536
_cell_measurement_temperature 293(2)
_cell_measurement_theta_max 25.25
_cell_measurement_theta_min 1.8
_cell_volume 1594.4(4)
_computing_cell_refinement 'CELL, Stoe-IPDS'
_computing_data_collection 'EXPOSE, Stoe-IPDS'
_computing_data_reduction 'INTEGRATE, Stoe-IPDS'
_computing_structure_refinement 'SHELXL-97 (Sheldrick, 1997)'
_computing_structure_solution 'SHELXS-97 (Sheldrick, 1997)'
_diffrn_ambient_temperature 293(2)
_diffrn_detector_area_resol_mean 6.66
_diffrn_measured_fraction_theta_full 0.916
_diffrn_measured_fraction_theta_max 0.916
_diffrn_measurement_device_type 'STOE IPDS'
_diffrn_measurement_method 'Rotation, phi incr. 1.8 deg'
_diffrn_radiation_monochromator graphite
_diffrn_radiation_source 'fine-focus sealed tube'
_diffrn_radiation_type MoK\a
_diffrn_radiation_wavelength 0.71073
_diffrn_reflns_av_R_equivalents 0.0516
_diffrn_reflns_av_sigmaI/netI 0.0803
_diffrn_reflns_limit_h_max 13
_diffrn_reflns_limit_h_min -13
_diffrn_reflns_limit_k_max 15
_diffrn_reflns_limit_k_min -15
_diffrn_reflns_limit_l_max 16
_diffrn_reflns_limit_l_min -16
_diffrn_reflns_number 15531
_diffrn_reflns_theta_full 25.99
_diffrn_reflns_theta_max 25.99
_diffrn_reflns_theta_min 1.78
_exptl_absorpt_coefficient_mu 0.940
_exptl_absorpt_correction_T_max 0.9650
_exptl_absorpt_correction_T_min 0.6801
_exptl_absorpt_correction_type gaussian
_exptl_absorpt_process_details
;
a grid of 8 x 8 x 8 = 512 sampling points was used
;
_exptl_crystal_colour black
_exptl_crystal_density_diffrn 1.674
_exptl_crystal_density_method 'not measured'
_exptl_crystal_description plate
_exptl_crystal_F_000 812
_exptl_crystal_size_max 0.56
_exptl_crystal_size_mid 0.4
_exptl_crystal_size_min 0.04
_refine_diff_density_max 0.569
_refine_diff_density_min -0.518
_refine_diff_density_rms 0.066
_refine_ls_extinction_coef 0.0022(7)
_refine_ls_extinction_expression Fc^*^=kFc[1+0.001xFc^2^\l^3^/sin(2\q)]^-1/4^
_refine_ls_extinction_method SHELXL
_refine_ls_goodness_of_fit_ref 0.823
_refine_ls_hydrogen_treatment constr
_refine_ls_matrix_type full
_refine_ls_number_parameters 515
_refine_ls_number_reflns 5735
_refine_ls_number_restraints 0
_refine_ls_restrained_S_all 0.823
_refine_ls_R_factor_all 0.1187
_refine_ls_R_factor_gt 0.0460
_refine_ls_shift/su_max 0.034
_refine_ls_shift/su_mean 0.003
_refine_ls_structure_factor_coef Fsqd
_refine_ls_weighting_details 'calc w=1/[\s^2^(Fo^2^)+(0.0793P)^2^+0.0000P] where P=(Fo^2^+2Fc^2^)/3'
_refine_ls_weighting_scheme calc
_refine_ls_wR_factor_gt 0.1111
_refine_ls_wR_factor_ref 0.1385
_reflns_number_gt 2597
_reflns_number_total 5735
_reflns_threshold_expression >2sigma(I)
_cod_data_source_file b608420f.txt
_cod_data_source_block ojec111
_cod_original_cell_volume 1594.4(3)
_cod_original_sg_symbol_H-M P-1
_cod_database_code 7052368
_exptl_absorpt_correction_t_ave 0.9137

loop_
_symmetry_equiv_pos_as_xyz
'x, y, z'
'-x, -y, -z'

loop_
_atom_site_label
_atom_site_type_symbol
_atom_site_fract_x
_atom_site_fract_y
_atom_site_fract_z
_atom_site_U_iso_or_equiv
_atom_site_adp_type
_atom_site_occupancy
_atom_site_symmetry_multiplicity
_atom_site_calc_flag
_atom_site_refinement_flags
_atom_site_disorder_assembly
_atom_site_disorder_group
Ni Ni 0.59763(7) 0.47401(5) 0.39947(6) 0.0522(2) Uani 1 1 d . . .
S1 S 0.74380(13) 0.58598(10) 0.55468(11) 0.0624(4) Uani 1 1 d . . .
S2 S 0.55593(13) 0.61705(10) 0.35788(12) 0.0654(4) Uani 1 1 d . . .
S3 S 0.45089(14) 0.36344(10) 0.24459(12) 0.0657(4) Uani 1 1 d . . .
S4 S 0.64302(13) 0.32896(10) 0.43700(11) 0.0600(4) Uani 1 1 d . . .
C1 C 0.7428(5) 0.7234(4) 0.5547(5) 0.0601(13) Uani 1 1 d . . .
C2 C 0.6612(5) 0.7351(4) 0.4680(5) 0.0580(13) Uani 1 1 d . . .
C3 C 0.6524(6) 0.8502(4) 0.4585(6) 0.0692(15) Uani 1 1 d . . .
C4 C 0.8340(6) 0.8166(5) 0.6514(5) 0.0771(16) Uani 1 1 d . . .
C5 C 0.4630(5) 0.2248(4) 0.2367(5) 0.0615(13) Uani 1 1 d . . .
C6 C 0.5469(5) 0.2104(4) 0.3192(5) 0.0591(13) Uani 1 1 d . . .
C7 C 0.3756(7) 0.1306(5) 0.1354(6) 0.092(2) Uani 1 1 d . . .
C8 C 0.5667(7) 0.0921(5) 0.3106(6) 0.0767(18) Uani 1 1 d . . .
C1A C 0.7011(6) 0.3076(5) 0.0797(5) 0.0723(16) Uani 1 1 d . . .
C2A C 0.7411(7) 0.2342(5) 0.1321(6) 0.090(2) Uani 1 1 d . . .
H2A H 0.7043 0.1551 0.0957 0.108 Uiso 1 1 calc R . .
C3A C 0.8327(7) 0.2766(5) 0.2351(7) 0.090(2) Uani 1 1 d . . .
H3A H 0.8584 0.2264 0.2686 0.108 Uiso 1 1 calc R . .
C4A C 0.8888(6) 0.3948(5) 0.2913(5) 0.0769(16) Uani 1 1 d . . .
H4A H 0.9519 0.4224 0.3617 0.092 Uiso 1 1 calc R . .
C5A C 0.8520(5) 0.4727(4) 0.2437(4) 0.0557(12) Uani 1 1 d . . .
C6A C 0.9079(4) 0.5972(4) 0.3010(4) 0.0547(12) Uani 1 1 d . . .
C7A C 0.9999(5) 0.6457(5) 0.4090(5) 0.0724(15) Uani 1 1 d . . .
H7A H 1.0255 0.5982 0.4457 0.087 Uiso 1 1 calc R . .
C8A C 1.0532(6) 0.7635(6) 0.4618(5) 0.0854(19) Uani 1 1 d . . .
H8A H 1.1135 0.7946 0.5340 0.102 Uiso 1 1 calc R . .
C9A C 1.0182(6) 0.8343(5) 0.4090(6) 0.0807(18) Uani 1 1 d . . .
H9A H 1.0571 0.9128 0.4450 0.097 Uiso 1 1 calc R . .
C10A C 0.9260(5) 0.7923(4) 0.3027(5) 0.0658(14) Uani 1 1 d . . .
C11A C 0.8900(6) 0.8643(5) 0.2487(6) 0.0824(18) Uani 1 1 d . . .
H11A H 0.9275 0.9433 0.2849 0.099 Uiso 1 1 calc R . .
C12A C 0.8017(7) 0.8221(5) 0.1447(7) 0.0859(19) Uani 1 1 d . . .
H12A H 0.7787 0.8723 0.1105 0.103 Uiso 1 1 calc R . .
C13A C 0.7442(5) 0.7038(5) 0.0876(5) 0.0739(15) Uani 1 1 d . . .
H13A H 0.6837 0.6762 0.0157 0.089 Uiso 1 1 calc R . .
C14A C 0.7766(5) 0.6264(4) 0.1372(4) 0.0544(12) Uani 1 1 d . . .
C15A C 0.7198(4) 0.5015(4) 0.0804(4) 0.0560(12) Uani 1 1 d . . .
C16A C 0.6282(5) 0.4526(5) -0.0288(5) 0.0726(15) Uani 1 1 d . . .
H16A H 0.6042 0.5000 -0.0660 0.087 Uiso 1 1 calc R . .
C17A C 0.5734(6) 0.3349(6) -0.0815(6) 0.090(2) Uani 1 1 d . . .
H17A H 0.5126 0.3043 -0.1534 0.108 Uiso 1 1 calc R . .
C18A C 0.6079(6) 0.2640(6) -0.0292(6) 0.088(2) Uani 1 1 d . . .
H18A H 0.5695 0.1853 -0.0655 0.105 Uiso 1 1 calc R . .
C19A C 0.7579(5) 0.4291(4) 0.1361(5) 0.0577(13) Uani 1 1 d . . .
C20A C 0.8686(5) 0.6701(4) 0.2458(4) 0.0537(12) Uani 1 1 d . . .
C1B C 1.0945(4) 0.5482(4) 0.1107(4) 0.0488(11) Uani 1 1 d . . .
C2B C 1.1851(5) 0.5973(5) 0.2193(4) 0.0648(14) Uani 1 1 d . . .
H2B H 1.2097 0.5496 0.2562 0.078 Uiso 1 1 calc R . .
C3B C 1.2389(5) 0.7148(5) 0.2731(5) 0.0734(16) Uani 1 1 d . . .
H3B H 1.2988 0.7456 0.3455 0.088 Uiso 1 1 calc R . .
C4B C 1.2044(5) 0.7854(5) 0.2205(5) 0.0742(17) Uani 1 1 d . . .
H4B H 1.2428 0.8641 0.2571 0.089 Uiso 1 1 calc R . .
C5B C 1.1119(5) 0.7429(4) 0.1116(4) 0.0600(13) Uani 1 1 d . . .
C6B C 1.0552(4) 0.6203(4) 0.0551(4) 0.0484(11) Uani 1 1 d . . .
C7B C 0.9628(4) 0.5761(4) -0.0545(4) 0.0486(11) Uani 1 1 d . . .
C8B C 0.9289(5) 0.6538(5) -0.1035(5) 0.0680(14) Uani 1 1 d . . .
H8B H 0.8678 0.6260 -0.1750 0.082 Uiso 1 1 calc R . .
C9B C 0.9848(6) 0.7716(5) -0.0472(6) 0.0763(17) Uani 1 1 d . . .
H9B H 0.9609 0.8215 -0.0817 0.092 Uiso 1 1 calc R . .
C10B C 1.0735(6) 0.8147(5) 0.0568(6) 0.0761(17) Uani 1 1 d . . .
H10B H 1.1100 0.8939 0.0928 0.091 Uiso 1 1 calc R . .
F1 F 0.6434(17) 0.8394(11) 0.3521(8) 0.092(6) Uani 0.50 1 d P . .
F2 F 0.556(3) 0.8911(19) 0.481(3) 0.161(13) Uani 0.50 1 d P . .
F3 F 0.7531(14) 0.9287(12) 0.5186(17) 0.106(5) Uani 0.50 1 d P . .
F'1 F 0.721(4) 0.871(2) 0.407(4) 0.247(15) Uani 0.50 1 d P . .
F'2 F 0.5394(16) 0.8646(17) 0.426(3) 0.176(15) Uani 0.50 1 d P . .
F'3 F 0.691(4) 0.9413(14) 0.5616(16) 0.182(10) Uani 0.50 1 d P . .
F4 F 0.6374(13) 0.0935(12) 0.4145(11) 0.078(3) Uani 0.50 1 d P . .
F'4 F 0.629(3) 0.0876(16) 0.391(2) 0.228(14) Uani 0.50 1 d P . .
F5 F 0.4592(9) 0.0149(7) 0.2780(7) 0.075(3) Uani 0.50 1 d P . .
F'5 F 0.444(2) 0.0220(16) 0.271(2) 0.299(15) Uani 0.50 1 d P . .
F6 F 0.600(3) 0.0279(17) 0.223(3) 0.242(13) Uani 0.50 1 d P . .
F'6 F 0.638(2) 0.0481(12) 0.2420(17) 0.143(7) Uani 0.50 1 d P . .
N1 N 0.9077(6) 0.8868(5) 0.7280(5) 0.119(2) Uani 1 1 d . . .
N2 N 0.3099(8) 0.0591(5) 0.0537(6) 0.164(3) Uani 1 1 d . . .

loop_
_atom_site_aniso_label
_atom_site_aniso_U_11
_atom_site_aniso_U_22
_atom_site_aniso_U_33
_atom_site_aniso_U_23
_atom_site_aniso_U_13
_atom_site_aniso_U_12
Ni 0.0550(4) 0.0430(3) 0.0584(4) 0.0215(2) 0.0157(3) 0.0098(2)
S1 0.0681(9) 0.0509(7) 0.0627(8) 0.0248(6) 0.0088(7) 0.0073(6)
S2 0.0684(9) 0.0469(7) 0.0724(9) 0.0263(6) 0.0045(7) 0.0077(6)
S3 0.0714(9) 0.0484(7) 0.0681(9) 0.0241(6) 0.0050(7) 0.0104(6)
S4 0.0666(9) 0.0498(7) 0.0635(8) 0.0269(6) 0.0132(7) 0.0112(6)
C1 0.065(3) 0.046(3) 0.067(3) 0.020(2) 0.024(3) 0.008(2)
C2 0.062(3) 0.045(2) 0.070(3) 0.024(2) 0.027(3) 0.009(2)
C3 0.070(4) 0.057(3) 0.082(4) 0.031(3) 0.022(4) 0.013(3)
C4 0.087(4) 0.057(3) 0.072(4) 0.022(3) 0.009(3) 0.002(3)
C5 0.062(3) 0.048(3) 0.068(3) 0.018(2) 0.020(3) 0.009(2)
C6 0.064(3) 0.047(3) 0.071(3) 0.025(2) 0.026(3) 0.013(2)
C7 0.117(5) 0.053(3) 0.078(4) 0.020(3) -0.004(4) 0.001(3)
C8 0.095(5) 0.060(4) 0.083(5) 0.039(3) 0.024(4) 0.020(4)
C1A 0.075(4) 0.065(3) 0.080(4) 0.020(3) 0.048(4) 0.009(3)
C2A 0.114(6) 0.059(4) 0.099(5) 0.019(4) 0.064(5) 0.002(4)
C3A 0.128(6) 0.068(4) 0.115(6) 0.056(4) 0.074(5) 0.032(4)
C4A 0.092(4) 0.094(4) 0.073(4) 0.049(3) 0.046(3) 0.031(3)
C5A 0.059(3) 0.067(3) 0.051(3) 0.027(3) 0.028(3) 0.018(2)
C6A 0.048(3) 0.065(3) 0.048(3) 0.018(2) 0.019(2) 0.006(2)
C7A 0.068(4) 0.086(4) 0.058(3) 0.025(3) 0.019(3) 0.013(3)
C8A 0.064(4) 0.106(5) 0.059(4) 0.009(4) 0.017(3) 0.005(4)
C9A 0.064(4) 0.065(3) 0.085(4) 0.002(3) 0.029(4) 0.000(3)
C10A 0.060(3) 0.059(3) 0.077(4) 0.020(3) 0.033(3) 0.010(3)
C11A 0.084(5) 0.067(4) 0.107(5) 0.035(4) 0.049(4) 0.022(3)
C12A 0.099(5) 0.078(4) 0.119(6) 0.060(4) 0.060(5) 0.043(4)
C13A 0.070(4) 0.098(4) 0.074(4) 0.047(3) 0.033(3) 0.037(3)
C14A 0.049(3) 0.066(3) 0.057(3) 0.030(3) 0.021(3) 0.019(2)
C15A 0.045(3) 0.074(3) 0.049(3) 0.021(3) 0.022(2) 0.014(2)
C16A 0.053(3) 0.093(4) 0.063(3) 0.022(3) 0.019(3) 0.018(3)
C17A 0.053(4) 0.114(5) 0.071(4) 0.010(4) 0.018(3) 0.002(4)
C18A 0.071(4) 0.075(4) 0.086(5) -0.002(4) 0.039(4) -0.010(3)
C19A 0.049(3) 0.062(3) 0.064(3) 0.020(3) 0.032(3) 0.008(2)
C20A 0.050(3) 0.060(3) 0.056(3) 0.023(2) 0.028(3) 0.014(2)
C1B 0.041(3) 0.060(3) 0.043(3) 0.017(2) 0.016(2) 0.009(2)
C2B 0.053(3) 0.081(4) 0.049(3) 0.017(3) 0.015(3) 0.012(3)
C3B 0.058(3) 0.084(4) 0.055(3) 0.010(3) 0.015(3) 0.000(3)
C4B 0.063(4) 0.063(3) 0.068(4) -0.001(3) 0.026(3) -0.009(3)
C5B 0.060(3) 0.053(3) 0.063(3) 0.016(3) 0.028(3) 0.006(2)
C6B 0.044(3) 0.051(3) 0.048(3) 0.014(2) 0.022(2) 0.006(2)
C7B 0.044(3) 0.058(3) 0.048(3) 0.024(2) 0.020(2) 0.012(2)
C8B 0.075(4) 0.077(4) 0.065(3) 0.035(3) 0.030(3) 0.024(3)
C9B 0.099(5) 0.067(4) 0.088(4) 0.043(3) 0.049(4) 0.030(3)
C10B 0.087(4) 0.058(3) 0.088(4) 0.026(3) 0.043(4) 0.012(3)
F1 0.146(15) 0.058(4) 0.069(4) 0.037(4) 0.013(6) 0.008(6)
F2 0.19(2) 0.104(12) 0.31(3) 0.124(15) 0.20(2) 0.101(15)
F3 0.099(9) 0.053(8) 0.134(12) 0.040(8) -0.008(8) -0.032(7)
F'1 0.33(3) 0.17(2) 0.48(4) 0.23(3) 0.34(3) 0.16(2)
F'2 0.078(10) 0.086(9) 0.33(3) 0.113(13) -0.042(16) 0.002(7)
F'3 0.27(3) 0.060(6) 0.137(13) -0.001(7) -0.008(15) 0.025(12)
F4 0.089(7) 0.066(7) 0.081(5) 0.044(5) 0.006(6) 0.016(5)
F'4 0.23(2) 0.069(10) 0.30(3) 0.102(14) -0.099(19) -0.033(10)
F5 0.079(6) 0.041(4) 0.084(5) 0.042(4) -0.033(5) -0.019(4)
F'5 0.31(3) 0.108(12) 0.44(3) 0.032(15) 0.22(2) -0.059(13)
F6 0.30(3) 0.090(9) 0.27(2) -0.007(10) 0.099(19) 0.054(12)
F'6 0.262(17) 0.099(8) 0.213(15) 0.120(10) 0.203(15) 0.127(10)
N1 0.137(5) 0.074(3) 0.097(4) 0.022(3) -0.014(4) -0.014(3)
N2 0.227(9) 0.077(4) 0.118(5) 0.023(4) -0.038(6) 0.008(5)

loop_
_atom_type_symbol
_atom_type_description
_atom_type_scat_dispersion_real
_atom_type_scat_dispersion_imag
_atom_type_scat_source
C C 0.0033 0.0016 'International Tables Vol C Tables 4.2.6.8 and 6.1.1.4'
H H 0.0000 0.0000 'International Tables Vol C Tables 4.2.6.8 and 6.1.1.4'
N N 0.0061 0.0033 'International Tables Vol C Tables 4.2.6.8 and 6.1.1.4'
F F 0.0171 0.0103 'International Tables Vol C Tables 4.2.6.8 and 6.1.1.4'
S S 0.1246 0.1234 'International Tables Vol C Tables 4.2.6.8 and 6.1.1.4'
Ni Ni 0.3393 1.1124 'International Tables Vol C Tables 4.2.6.8 and 6.1.1.4'

loop_
_geom_angle_atom_site_label_1
_geom_angle_atom_site_label_2
_geom_angle_atom_site_label_3
_geom_angle
_geom_angle_site_symmetry_1
_geom_angle_site_symmetry_3
_geom_angle_publ_flag
S3 Ni S2 87.40(6) . . ?
S3 Ni S1 179.51(6) . . ?
S2 Ni S1 92.17(6) . . ?
S3 Ni S4 92.21(6) . . ?
S2 Ni S4 178.07(7) . . ?
S1 Ni S4 88.23(6) . . ?
C1 S1 Ni 103.2(2) . . ?
C2 S2 Ni 103.9(2) . . ?
C5 S3 Ni 102.8(2) . . ?
C6 S4 Ni 103.43(19) . . ?
C2 C1 C4 125.3(5) . . ?
C2 C1 S1 119.9(4) . . ?
C4 C1 S1 114.8(4) . . ?
C1 C2 C3 124.5(5) . . ?
C1 C2 S2 120.8(4) . . ?
C3 C2 S2 114.6(4) . . ?
F'1 C3 F2 129.7(14) . . ?
F'1 C3 F'2 112.9(18) . . ?
F2 C3 F'2 29.4(17) . . ?
F'1 C3 F3 63(2) . . ?
F2 C3 F3 109.2(13) . . ?
F'2 C3 F3 127.8(11) . . ?
F'1 C3 F'3 103.9(16) . . ?
F2 C3 F'3 71.7(12) . . ?
F'2 C3 F'3 98.9(13) . . ?
F3 C3 F'3 43.3(12) . . ?
F'1 C3 F1 42(2) . . ?
F2 C3 F1 104.7(15) . . ?
F'2 C3 F1 78.1(16) . . ?
F3 C3 F1 102.3(10) . . ?
F'3 C3 F1 133.0(13) . . ?
F'1 C3 C2 113.9(9) . . ?
F2 C3 C2 113.9(10) . . ?
F'2 C3 C2 114.0(10) . . ?
F3 C3 C2 113.7(8) . . ?
F'3 C3 C2 111.8(10) . . ?
F1 C3 C2 112.0(7) . . ?
N1 C4 C1 177.6(7) . . ?
C6 C5 C7 124.7(5) . . ?
C6 C5 S3 120.8(4) . . ?
C7 C5 S3 114.5(4) . . ?
C5 C6 C8 122.1(5) . . ?
C5 C6 S4 120.5(4) . . ?
C8 C6 S4 117.3(5) . . ?
N2 C7 C5 176.9(8) . . ?
F'4 C8 F6 109(2) . . ?
F'4 C8 F'6 97.7(17) . . ?
F6 C8 F'6 19(2) . . ?
F'4 C8 F5 105.1(13) . . ?
F6 C8 F5 91.5(15) . . ?
F'6 C8 F5 109.4(11) . . ?
F'4 C8 F4 5.2(17) . . ?
F6 C8 F4 114.2(17) . . ?
F'6 C8 F4 102.6(11) . . ?
F5 C8 F4 104.4(8) . . ?
F'4 C8 F'5 112.1(18) . . ?
F6 C8 F'5 93.6(17) . . ?
F'6 C8 F'5 112.1(15) . . ?
F5 C8 F'5 8.5(12) . . ?
F4 C8 F'5 110.9(14) . . ?
F'4 C8 C6 117.1(11) . . ?
F6 C8 C6 115.8(12) . . ?
F'6 C8 C6 111.0(6) . . ?
F5 C8 C6 115.1(6) . . ?
F4 C8 C6 113.4(8) . . ?
F'5 C8 C6 106.9(11) . . ?
C2A C1A C18A 121.6(6) . . ?
C2A C1A C19A 119.3(6) . . ?
C18A C1A C19A 119.2(6) . . ?
C3A C2A C1A 120.9(6) . . ?
C2A C3A C4A 120.5(6) . . ?
C3A C4A C5A 121.2(6) . . ?
C4A C5A C19A 118.7(5) . . ?
C4A C5A C6A 122.4(5) . . ?
C19A C5A C6A 118.9(5) . . ?
C7A C6A C20A 119.4(5) . . ?
C7A C6A C5A 121.4(5) . . ?
C20A C6A C5A 119.2(4) . . ?
C8A C7A C6A 120.8(6) . . ?
C9A C8A C7A 120.5(6) . . ?
C8A C9A C10A 121.7(6) . . ?
C11A C10A C9A 121.8(6) . . ?
C11A C10A C20A 119.1(5) . . ?
C9A C10A C20A 119.0(5) . . ?
C12A C11A C10A 121.2(6) . . ?
C11A C12A C13A 120.8(6) . . ?
C12A C13A C14A 120.8(6) . . ?
C13A C14A C20A 118.6(5) . . ?
C13A C14A C15A 122.8(5) . . ?
C20A C14A C15A 118.6(4) . . ?
C16A C15A C19A 119.5(5) . . ?
C16A C15A C14A 121.1(5) . . ?
C19A C15A C14A 119.4(4) . . ?
C17A C16A C15A 121.0(6) . . ?
C18A C17A C16A 120.5(6) . . ?
C17A C18A C1A 121.2(6) . . ?
C5A C19A C15A 121.9(4) . . ?
C5A C19A C1A 119.5(5) . . ?
C15A C19A C1A 118.7(5) . . ?
C14A C20A C6A 122.0(4) . . ?
C14A C20A C10A 119.4(5) . . ?
C6A C20A C10A 118.5(5) . . ?
C2B C1B C6B 119.6(4) . . ?
C2B C1B C7B 121.2(5) . 2_765 ?
C6B C1B C7B 119.2(4) . 2_765 ?
C3B C2B C1B 121.5(5) . . ?
C4B C3B C2B 120.0(5) . . ?
C3B C4B C5B 121.9(5) . . ?
C10B C5B C4B 122.8(5) . . ?
C10B C5B C6B 118.9(5) . . ?
C4B C5B C6B 118.3(5) . . ?
C1B C6B C7B 122.3(4) . . ?
C1B C6B C5B 118.7(4) . . ?
C7B C6B C5B 119.0(5) . . ?
C8B C7B C6B 118.6(4) . . ?
C8B C7B C1B 122.9(5) . 2_765 ?
C6B C7B C1B 118.5(4) . 2_765 ?
C9B C8B C7B 121.3(5) . . ?
C10B C9B C8B 120.7(6) . . ?
C9B C10B C5B 121.5(5) . . ?
F'1 F1 C3 61.4(16) . . ?
F'1 F1 F'2 104(2) . . ?
C3 F1 F'2 48.8(9) . . ?
F'2 F2 C3 76(2) . . ?
F'2 F2 F'3 128(3) . . ?
C3 F2 F'3 56.9(9) . . ?
F'3 F3 C3 71.5(15) . . ?
F'3 F3 F'1 123(2) . . ?
C3 F3 F'1 55.5(12) . . ?
F1 F'1 C3 77(2) . . ?
F1 F'1 F3 133(3) . . ?
C3 F'1 F3 61.1(14) . . ?
F2 F'2 C3 74(3) . . ?
F2 F'2 F1 122(3) . . ?
C3 F'2 F1 53.1(11) . . ?
F3 F'3 C3 65.2(14) . . ?
F3 F'3 F2 110(2) . . ?
C3 F'3 F2 51.5(9) . . ?

loop_
_geom_bond_atom_site_label_1
_geom_bond_atom_site_label_2
_geom_bond_distance
_geom_bond_site_symmetry_2
_geom_bond_publ_flag
Ni S3 2.1367(17) . ?
Ni S2 2.1379(14) . ?
Ni S1 2.1401(16) . ?
Ni S4 2.1430(14) . ?
S1 C1 1.740(5) . ?
S2 C2 1.706(5) . ?
S3 C5 1.733(5) . ?
S4 C6 1.711(5) . ?
C1 C2 1.339(7) . ?
C1 C4 1.432(7) . ?
C2 C3 1.518(7) . ?
C3 F'1 1.201(16) . ?
C3 F2 1.245(15) . ?
C3 F'2 1.254(16) . ?
C3 F3 1.276(13) . ?
C3 F'3 1.333(16) . ?
C3 F1 1.334(14) . ?
C4 N1 1.123(7) . ?
C5 C6 1.327(7) . ?
C5 C7 1.445(8) . ?
C6 C8 1.493(7) . ?
C7 N2 1.126(8) . ?
C8 F'4 1.14(2) . ?
C8 F6 1.28(2) . ?
C8 F'6 1.312(13) . ?
C8 F5 1.332(11) . ?
C8 F4 1.398(17) . ?
C8 F'5 1.41(2) . ?
C1A C2A 1.398(9) . ?
C1A C18A 1.416(9) . ?
C1A C19A 1.429(7) . ?
C2A C3A 1.356(9) . ?
C3A C4A 1.392(8) . ?
C4A C5A 1.398(7) . ?
C5A C19A 1.408(7) . ?
C5A C6A 1.459(7) . ?
C6A C7A 1.399(7) . ?
C6A C20A 1.417(7) . ?
C7A C8A 1.381(8) . ?
C8A C9A 1.360(9) . ?
C9A C10A 1.388(8) . ?
C10A C11A 1.387(8) . ?
C10A C20A 1.438(7) . ?
C11A C12A 1.348(9) . ?
C12A C13A 1.396(8) . ?
C13A C14A 1.401(7) . ?
C14A C20A 1.407(7) . ?
C14A C15A 1.465(7) . ?
C15A C16A 1.407(7) . ?
C15A C19A 1.413(7) . ?
C16A C17A 1.384(8) . ?
C17A C18A 1.356(9) . ?
C1B C2B 1.398(6) . ?
C1B C6B 1.410(6) . ?
C1B C7B 1.461(6) 2_765 ?
C2B C3B 1.380(7) . ?
C3B C4B 1.355(8) . ?
C4B C5B 1.413(7) . ?
C5B C10B 1.398(7) . ?
C5B C6B 1.441(6) . ?
C6B C7B 1.418(6) . ?
C7B C8B 1.400(7) . ?
C7B C1B 1.461(6) 2_765 ?
C8B C9B 1.388(7) . ?
C9B C10B 1.350(8) . ?
F1 F'1 0.91(5) . ?
F1 F'2 1.63(3) . ?
F2 F'2 0.63(4) . ?
F2 F'3 1.51(3) . ?
F3 F'3 0.96(3) . ?
F3 F'1 1.30(4) . ?
